data_7210910
loop_
_publ_author_name
'Kim, Dongwook'
'Lah, Myoung Soo'

_publ_section_title
;
 Metal--organic framework with two different types of rigid
 triscarboxylates: net topology and gas sorption behaviour
;
_journal_issue 45
_journal_name_full CrystEngComm
_journal_page_first 9491
_journal_paper_doi 10.1039/c3ce40929e
_journal_volume 15
_journal_year 2013
_chemical_formula_moiety 'C23 H17 N O10 Zn2'
_chemical_formula_sum 'C23 H17 N O10 Zn2'
_chemical_formula_weight 598.12
_chemical_name_systematic
; 
 ? 
;
_space_group_IT_number 228
_symmetry_cell_setting cubic
_symmetry_space_group_name_Hall '-F 4ud 2vw 3'
_symmetry_space_group_name_H-M 'F d -3 c :2'
_atom_sites_solution_hydrogens geom
_atom_sites_solution_primary direct
_atom_sites_solution_secondary difmap
_audit_creation_method SHELXL-97
_cell_angle_alpha 90.00
_cell_angle_beta 90.00
_cell_angle_gamma 90.00
_cell_formula_units_Z 192
_cell_length_a 62.779(7)
_cell_length_b 62.779(7)
_cell_length_c 62.779(7)
_cell_measurement_reflns_used 465744
_cell_measurement_temperature 100(2)
_cell_measurement_theta_max 24.00
_cell_measurement_theta_min 1.22
_cell_volume 247425(5)
_computing_cell_refinement HKL3000
_computing_data_collection 'PAL ADSC Quantum-210 ADX Program'
_computing_data_reduction HKL3000
_computing_molecular_graphics 'Diamond 3'
_computing_publication_material WinGX
_computing_structure_refinement 'Bruker SHELXTL-XL'
_computing_structure_solution 'Bruker SHELXTL-XS'
_diffrn_ambient_temperature 100(2)
_diffrn_measured_fraction_theta_full 0.995
_diffrn_measured_fraction_theta_max 0.995
_diffrn_measurement_device_type 'ADSC Q210 CCD area detector'
_diffrn_measurement_method 'omega scan'
_diffrn_radiation_monochromator 'Si(111) double crystal monochromator'
_diffrn_radiation_source 'PLSII 2D bending magnet'
_diffrn_radiation_type synchrotron
_diffrn_radiation_wavelength 0.67000
_diffrn_reflns_av_R_equivalents 0.0538
_diffrn_reflns_av_sigmaI/netI 0.0133
_diffrn_reflns_limit_h_max 76
_diffrn_reflns_limit_h_min -75
_diffrn_reflns_limit_k_max 76
_diffrn_reflns_limit_k_min -75
_diffrn_reflns_limit_l_max 72
_diffrn_reflns_limit_l_min -74
_diffrn_reflns_number 356572
_diffrn_reflns_theta_full 24.00
_diffrn_reflns_theta_max 24.00
_diffrn_reflns_theta_min 1.22
_exptl_absorpt_coefficient_mu 0.785
_exptl_absorpt_correction_T_max 0.6949
_exptl_absorpt_correction_T_min 0.6949
_exptl_absorpt_correction_type multi-scan
_exptl_absorpt_process_details 'HKL3000 Scalepack'
_exptl_crystal_colour colorless
_exptl_crystal_density_diffrn 0.771
_exptl_crystal_density_method 'not measured'
_exptl_crystal_description block
_exptl_crystal_F_000 57984
_exptl_crystal_size_max 0.50
_exptl_crystal_size_mid 0.50
_exptl_crystal_size_min 0.50
_platon_squeeze_details
;
;
_refine_diff_density_max 0.496
_refine_diff_density_min -0.345
_refine_diff_density_rms 0.059
_refine_ls_extinction_method none
_refine_ls_goodness_of_fit_ref 1.188
_refine_ls_hydrogen_treatment constr
_refine_ls_matrix_type full
_refine_ls_number_parameters 298
_refine_ls_number_reflns 9637
_refine_ls_number_restraints 0
_refine_ls_restrained_S_all 1.188
_refine_ls_R_factor_all 0.1064
_refine_ls_R_factor_gt 0.0850
_refine_ls_shift/su_max 0.002
_refine_ls_shift/su_mean 0.000
_refine_ls_structure_factor_coef Fsqd
_refine_ls_weighting_details 'calc w=1/[\s^2^(Fo^2^)+(0.2000P)^2^+0.0000P] where P=(Fo^2^+2Fc^2^)/3'
_refine_ls_weighting_scheme calc
_refine_ls_wR_factor_gt 0.2807
_refine_ls_wR_factor_ref 0.3095
_reflns_number_gt 6813
_reflns_number_total 9637
_reflns_threshold_expression >2sigma(I)
_cod_data_source_file c3ce40929e.txt
_cod_data_source_block p12_032cu
_cod_depositor_comments
;
The following automatic conversions were performed:

'_symmetry_cell_setting' value 'Cubic' changed to 'cubic' according
to /home/saulius/struct/CIF-dictionaries/cif_core.dic dictionary
named 'cif_core.dic' version 2.4.2 from 2011-04-26.

Automatic conversion script
Id: cif_fix_values 1891 2012-01-12 08:04:46Z andrius 

The following automatic conversions were performed:

'_exptl_absorpt_correction_type' value 'Multi-scans' was replaced
with the value 'multi-scan' as specified in the replacement file
'src/cod-tools/trunk/data/replacement-values/replacement_values.lst'.

Automatic conversion script
Id: cif_fix_values 5376 2017-05-30 11:51:03Z andrius 
;
_cod_original_cell_volume 247422.4(49)
_cod_original_sg_symbol_H-M Fd-3c
_cod_database_code 7210910

loop_
_symmetry_equiv_pos_as_xyz
'x, y, z'
'-x+1/4, -y+3/4, z+1/2'
'-x+3/4, y+1/2, -z+1/4'
'x+1/2, -y+1/4, -z+3/4'
'z, x, y'
'z+1/2, -x+1/4, -y+3/4'
'-z+1/4, -x+3/4, y+1/2'
'-z+3/4, x+1/2, -y+1/4'
'y, z, x'
'-y+3/4, z+1/2, -x+1/4'
'y+1/2, -z+1/4, -x+3/4'
'-y+1/4, -z+3/4, x+1/2'
'y+3/4, x+1/4, -z'
'-y+1/2, -x+1/2, -z+1/2'
'y+1/4, -x, z+3/4'
'-y, x+3/4, z+1/4'
'x+3/4, z+1/4, -y'
'-x, z+3/4, y+1/4'
'-x+1/2, -z+1/2, -y+1/2'
'x+1/4, -z, y+3/4'
'z+3/4, y+1/4, -x'
'z+1/4, -y, x+3/4'
'-z, y+3/4, x+1/4'
'-z+1/2, -y+1/2, -x+1/2'
'x, y+1/2, z+1/2'
'-x+1/4, -y+5/4, z+1'
'-x+3/4, y+1, -z+3/4'
'x+1/2, -y+3/4, -z+5/4'
'z, x+1/2, y+1/2'
'z+1/2, -x+3/4, -y+5/4'
'-z+1/4, -x+5/4, y+1'
'-z+3/4, x+1, -y+3/4'
'y, z+1/2, x+1/2'
'-y+3/4, z+1, -x+3/4'
'y+1/2, -z+3/4, -x+5/4'
'-y+1/4, -z+5/4, x+1'
'y+3/4, x+3/4, -z+1/2'
'-y+1/2, -x+1, -z+1'
'y+1/4, -x+1/2, z+5/4'
'-y, x+5/4, z+3/4'
'x+3/4, z+3/4, -y+1/2'
'-x, z+5/4, y+3/4'
'-x+1/2, -z+1, -y+1'
'x+1/4, -z+1/2, y+5/4'
'z+3/4, y+3/4, -x+1/2'
'z+1/4, -y+1/2, x+5/4'
'-z, y+5/4, x+3/4'
'-z+1/2, -y+1, -x+1'
'x+1/2, y, z+1/2'
'-x+3/4, -y+3/4, z+1'
'-x+5/4, y+1/2, -z+3/4'
'x+1, -y+1/4, -z+5/4'
'z+1/2, x, y+1/2'
'z+1, -x+1/4, -y+5/4'
'-z+3/4, -x+3/4, y+1'
'-z+5/4, x+1/2, -y+3/4'
'y+1/2, z, x+1/2'
'-y+5/4, z+1/2, -x+3/4'
'y+1, -z+1/4, -x+5/4'
'-y+3/4, -z+3/4, x+1'
'y+5/4, x+1/4, -z+1/2'
'-y+1, -x+1/2, -z+1'
'y+3/4, -x, z+5/4'
'-y+1/2, x+3/4, z+3/4'
'x+5/4, z+1/4, -y+1/2'
'-x+1/2, z+3/4, y+3/4'
'-x+1, -z+1/2, -y+1'
'x+3/4, -z, y+5/4'
'z+5/4, y+1/4, -x+1/2'
'z+3/4, -y, x+5/4'
'-z+1/2, y+3/4, x+3/4'
'-z+1, -y+1/2, -x+1'
'x+1/2, y+1/2, z'
'-x+3/4, -y+5/4, z+1/2'
'-x+5/4, y+1, -z+1/4'
'x+1, -y+3/4, -z+3/4'
'z+1/2, x+1/2, y'
'z+1, -x+3/4, -y+3/4'
'-z+3/4, -x+5/4, y+1/2'
'-z+5/4, x+1, -y+1/4'
'y+1/2, z+1/2, x'
'-y+5/4, z+1, -x+1/4'
'y+1, -z+3/4, -x+3/4'
'-y+3/4, -z+5/4, x+1/2'
'y+5/4, x+3/4, -z'
'-y+1, -x+1, -z+1/2'
'y+3/4, -x+1/2, z+3/4'
'-y+1/2, x+5/4, z+1/4'
'x+5/4, z+3/4, -y'
'-x+1/2, z+5/4, y+1/4'
'-x+1, -z+1, -y+1/2'
'x+3/4, -z+1/2, y+3/4'
'z+5/4, y+3/4, -x'
'z+3/4, -y+1/2, x+3/4'
'-z+1/2, y+5/4, x+1/4'
'-z+1, -y+1, -x+1/2'
'-x, -y, -z'
'x-1/4, y-3/4, -z-1/2'
'x-3/4, -y-1/2, z-1/4'
'-x-1/2, y-1/4, z-3/4'
'-z, -x, -y'
'-z-1/2, x-1/4, y-3/4'
'z-1/4, x-3/4, -y-1/2'
'z-3/4, -x-1/2, y-1/4'
'-y, -z, -x'
'y-3/4, -z-1/2, x-1/4'
'-y-1/2, z-1/4, x-3/4'
'y-1/4, z-3/4, -x-1/2'
'-y-3/4, -x-1/4, z'
'y-1/2, x-1/2, z-1/2'
'-y-1/4, x, -z-3/4'
'y, -x-3/4, -z-1/4'
'-x-3/4, -z-1/4, y'
'x, -z-3/4, -y-1/4'
'x-1/2, z-1/2, y-1/2'
'-x-1/4, z, -y-3/4'
'-z-3/4, -y-1/4, x'
'-z-1/4, y, -x-3/4'
'z, -y-3/4, -x-1/4'
'z-1/2, y-1/2, x-1/2'
'-x, -y+1/2, -z+1/2'
'x-1/4, y-1/4, -z'
'x-3/4, -y, z+1/4'
'-x-1/2, y+1/4, z-1/4'
'-z, -x+1/2, -y+1/2'
'-z-1/2, x+1/4, y-1/4'
'z-1/4, x-1/4, -y'
'z-3/4, -x, y+1/4'
'-y, -z+1/2, -x+1/2'
'y-3/4, -z, x+1/4'
'-y-1/2, z+1/4, x-1/4'
'y-1/4, z-1/4, -x'
'-y-3/4, -x+1/4, z+1/2'
'y-1/2, x, z'
'-y-1/4, x+1/2, -z-1/4'
'y, -x-1/4, -z+1/4'
'-x-3/4, -z+1/4, y+1/2'
'x, -z-1/4, -y+1/4'
'x-1/2, z, y'
'-x-1/4, z+1/2, -y-1/4'
'-z-3/4, -y+1/4, x+1/2'
'-z-1/4, y+1/2, -x-1/4'
'z, -y-1/4, -x+1/4'
'z-1/2, y, x'
'-x+1/2, -y, -z+1/2'
'x+1/4, y-3/4, -z'
'x-1/4, -y-1/2, z+1/4'
'-x, y-1/4, z-1/4'
'-z+1/2, -x, -y+1/2'
'-z, x-1/4, y-1/4'
'z+1/4, x-3/4, -y'
'z-1/4, -x-1/2, y+1/4'
'-y+1/2, -z, -x+1/2'
'y-1/4, -z-1/2, x+1/4'
'-y, z-1/4, x-1/4'
'y+1/4, z-3/4, -x'
'-y-1/4, -x-1/4, z+1/2'
'y, x-1/2, z'
'-y+1/4, x, -z-1/4'
'y+1/2, -x-3/4, -z+1/4'
'-x-1/4, -z-1/4, y+1/2'
'x+1/2, -z-3/4, -y+1/4'
'x, z-1/2, y'
'-x+1/4, z, -y-1/4'
'-z-1/4, -y-1/4, x+1/2'
'-z+1/4, y, -x-1/4'
'z+1/2, -y-3/4, -x+1/4'
'z, y-1/2, x'
'-x+1/2, -y+1/2, -z'
'x+1/4, y-1/4, -z-1/2'
'x-1/4, -y, z-1/4'
'-x, y+1/4, z-3/4'
'-z+1/2, -x+1/2, -y'
'-z, x+1/4, y-3/4'
'z+1/4, x-1/4, -y-1/2'
'z-1/4, -x, y-1/4'
'-y+1/2, -z+1/2, -x'
'y-1/4, -z, x-1/4'
'-y, z+1/4, x-3/4'
'y+1/4, z-1/4, -x-1/2'
'-y-1/4, -x+1/4, z'
'y, x, z-1/2'
'-y+1/4, x+1/2, -z-3/4'
'y+1/2, -x-1/4, -z-1/4'
'-x-1/4, -z+1/4, y'
'x+1/2, -z-1/4, -y-1/4'
'x, z, y-1/2'
'-x+1/4, z+1/2, -y-3/4'
'-z-1/4, -y+1/4, x'
'-z+1/4, y+1/2, -x-3/4'
'z+1/2, -y-1/4, -x-1/4'
'z, y, x-1/2'

loop_
_atom_site_label
_atom_site_type_symbol
_atom_site_fract_x
_atom_site_fract_y
_atom_site_fract_z
_atom_site_U_iso_or_equiv
_atom_site_adp_type
_atom_site_occupancy
_atom_site_symmetry_multiplicity
_atom_site_calc_flag
_atom_site_refinement_flags
Zn1 Zn 0.668532(9) 0.288606(8) 0.034656(11) 0.1480(3) Uani 1 1 d .
Zn2 Zn 0.630794(11) 0.326385(10) 0.045467(13) 0.1746(4) Uani 1 1 d .
O1 O 0.66141(5) 0.29754(4) 0.00645(6) 0.1536(12) Uani 1 1 d .
O2 O 0.63684(7) 0.32126(8) 0.01486(7) 0.2011(18) Uani 1 1 d .
O3 O 0.59891(6) 0.36104(7) -0.03947(8) 0.1943(17) Uani 1 1 d .
O4 O 0.60604(8) 0.35708(9) -0.07180(10) 0.233(2) Uani 1 1 d .
O5 O 0.66353(5) 0.30736(6) -0.09314(7) 0.1671(12) Uani 1 1 d .
O6 O 0.68586(5) 0.29696(7) -0.06758(6) 0.1747(14) Uani 1 1 d .
C1 C 0.64557(7) 0.31840(7) -0.02158(9) 0.1433(15) Uani 1 1 d .
C2 C 0.62916(8) 0.33267(7) -0.02674(10) 0.1502(16) Uani 1 1 d .
H2 H 0.6201 0.3384 -0.0160 0.180 Uiso 1 1 calc R
C3 C 0.62666(8) 0.33794(9) -0.04750(11) 0.1576(17) Uani 1 1 d .
C4 C 0.63894(7) 0.32879(7) -0.06345(10) 0.1557(18) Uani 1 1 d .
H4 H 0.6364 0.3320 -0.0780 0.187 Uiso 1 1 calc R
C5 C 0.65558(6) 0.31435(7) -0.05754(9) 0.1436(15) Uani 1 1 d .
C6 C 0.65850(6) 0.31009(7) -0.03616(9) 0.1347(14) Uani 1 1 d .
H6 H 0.6699 0.3011 -0.0318 0.162 Uiso 1 1 calc R
C7 C 0.64787(8) 0.31183(9) 0.00162(12) 0.176(2) Uani 1 1 d .
C8 C 0.60940(10) 0.35299(10) -0.05381(13) 0.177(2) Uani 1 1 d .
C9 C 0.66969(7) 0.30557(8) -0.07393(10) 0.1583(18) Uani 1 1 d .
O7 O 0.61635(6) 0.30089(7) 0.05262(8) 0.2015(17) Uani 1 1 d .
O8 O 0.64438(8) 0.28042(6) 0.05235(7) 0.1872(14) Uani 1 1 d .
C10 C 0.61139(10) 0.26451(10) 0.05560(12) 0.183(2) Uani 1 1 d .
C11 C 0.61977(12) 0.24471(11) 0.05148(12) 0.187(2) Uani 1 1 d .
H11 H 0.6345 0.2430 0.0482 0.224 Uiso 1 1 calc R
C12 C 0.60660(15) 0.22777(14) 0.05217(13) 0.204(3) Uani 1 1 d .
H12 H 0.6118 0.2143 0.0476 0.245 Uiso 1 1 calc R
C13 C 0.58613(16) 0.22929(13) 0.05914(14) 0.210(3) Uani 1 1 d .
C14 C 0.57738(14) 0.24883(16) 0.06454(19) 0.250(4) Uani 1 1 d .
H14 H 0.5629 0.2503 0.0686 0.300 Uiso 1 1 calc R
C15 C 0.59076(14) 0.26566(14) 0.06361(17) 0.239(4) Uani 1 1 d .
H15 H 0.5858 0.2790 0.0687 0.287 Uiso 1 1 calc R
C16 C 0.62470(10) 0.28326(10) 0.05312(11) 0.170(2) Uani 1 1 d .
C17 C 0.56944(15) 0.21067(16) 0.0578(2) 0.228(3) Uani 1 1 d .
O9 O 0.69069(5) 0.26797(4) 0.04110(5) 0.1428(10) Uani 1 1 d .
O10 O 0.66956(5) 0.24880(5) 0.02016(6) 0.1711(14) Uani 1 1 d .
C18 C 0.5541(2) 0.20784(19) 0.07153(17) 0.233(4) Uani 1 1 d .
H18 H 0.5532 0.2171 0.0835 0.279 Uiso 1 1 calc R
C19 C 0.70253(5) 0.23375(5) 0.03216(5) 0.1018(8) Uani 1 1 d .
C20 C 0.70250(5) 0.21828(5) 0.01662(5) 0.1005(8) Uani 1 1 d .
H20 H 0.6917 0.2185 0.0060 0.121 Uiso 1 1 calc R
C21 C 0.68637(6) 0.25179(7) 0.03047(7) 0.1312(13) Uani 1 1 d .

loop_
_atom_site_aniso_label
_atom_site_aniso_U_11
_atom_site_aniso_U_22
_atom_site_aniso_U_33
_atom_site_aniso_U_23
_atom_site_aniso_U_13
_atom_site_aniso_U_12
Zn1 0.1377(4) 0.1053(4) 0.2010(6) -0.0374(3) -0.0504(3) 0.0450(3)
Zn2 0.1665(6) 0.1339(5) 0.2234(7) -0.0348(4) -0.0417(5) 0.0728(4)
O1 0.152(2) 0.1177(17) 0.191(3) -0.0358(18) -0.045(2) 0.0535(17)
O2 0.185(3) 0.229(4) 0.189(3) -0.016(3) -0.003(3) 0.118(3)
O3 0.151(3) 0.178(3) 0.254(4) 0.034(3) 0.025(3) 0.082(3)
O4 0.213(4) 0.240(5) 0.246(5) -0.005(4) -0.050(4) 0.122(4)
O5 0.124(2) 0.178(3) 0.200(3) -0.020(2) -0.052(2) 0.0408(19)
O6 0.1077(18) 0.234(4) 0.182(3) -0.050(3) -0.0440(18) 0.060(2)
C1 0.128(3) 0.128(3) 0.174(4) -0.036(3) -0.043(3) 0.043(2)
C2 0.131(3) 0.137(3) 0.183(4) -0.018(3) -0.020(3) 0.042(3)
C3 0.119(3) 0.155(4) 0.199(5) -0.014(3) -0.023(3) 0.048(3)
C4 0.119(3) 0.133(3) 0.215(5) -0.018(3) -0.044(3) 0.042(2)
C5 0.103(2) 0.138(3) 0.190(4) -0.035(3) -0.038(3) 0.027(2)
C6 0.095(2) 0.122(3) 0.187(4) -0.033(3) -0.035(2) 0.0236(19)
C7 0.128(3) 0.161(4) 0.240(6) -0.075(4) -0.051(4) 0.054(3)
C8 0.152(4) 0.170(5) 0.208(6) 0.020(4) -0.019(4) 0.064(4)
C9 0.115(3) 0.165(4) 0.194(5) -0.042(3) -0.051(3) 0.046(3)
O7 0.152(3) 0.183(3) 0.269(5) -0.008(3) -0.010(3) 0.054(3)
O8 0.186(4) 0.152(3) 0.223(4) 0.011(2) -0.012(3) 0.045(3)
C10 0.154(4) 0.149(4) 0.245(6) -0.025(4) -0.008(4) 0.043(4)
C11 0.169(5) 0.153(5) 0.239(7) -0.032(4) -0.001(5) 0.025(4)
C12 0.184(6) 0.185(6) 0.244(8) -0.022(5) 0.006(6) 0.023(5)
C13 0.230(8) 0.171(6) 0.228(7) -0.019(5) 0.009(6) 0.020(6)
C14 0.169(6) 0.201(7) 0.380(15) 0.001(8) 0.053(7) 0.023(6)
C15 0.190(7) 0.193(7) 0.334(11) -0.017(7) 0.057(7) 0.059(6)
C16 0.150(4) 0.139(4) 0.220(5) -0.012(3) 0.000(4) 0.059(4)
C17 0.180(7) 0.198(8) 0.306(12) -0.003(8) 0.023(8) -0.016(6)
O9 0.146(2) 0.1091(16) 0.173(2) -0.0435(16) -0.0484(18) 0.0434(15)
O10 0.161(2) 0.149(2) 0.203(3) -0.051(2) -0.082(2) 0.0700(19)
C18 0.170(7) 0.254(10) 0.275(11) 0.012(7) 0.022(8) 0.002(7)
C19 0.0953(17) 0.0922(17) 0.118(2) -0.0197(15) -0.0211(15) 0.0258(14)
C20 0.1028(18) 0.1032(19) 0.0957(17) -0.0147(14) -0.0293(14) 0.0160(15)
C21 0.112(2) 0.122(3) 0.159(3) -0.033(2) -0.029(2) 0.033(2)

loop_
_atom_type_symbol
_atom_type_description
_atom_type_scat_dispersion_real
_atom_type_scat_dispersion_imag
_atom_type_scat_source
C C 0.0026 0.0014 'International Tables Vol C Tables 4.2.6.8 and 6.1.1.4'
H H 0.0000 0.0000 'International Tables Vol C Tables 4.2.6.8 and 6.1.1.4'
N N 0.0052 0.0029 'International Tables Vol C Tables 4.2.6.8 and 6.1.1.4'
O O 0.0094 0.0053 'International Tables Vol C Tables 4.2.6.8 and 6.1.1.4'
Zn Zn 0.3104 1.2943 'International Tables Vol C Tables 4.2.6.8 and 6.1.1.4'

loop_
_geom_angle_atom_site_label_1
_geom_angle_atom_site_label_2
_geom_angle_atom_site_label_3
_geom_angle
_geom_angle_site_symmetry_1
_geom_angle_site_symmetry_3
O1 Zn1 O9 123.80(13) . .
O1 Zn1 O8 115.06(17) . .
O9 Zn1 O8 105.22(16) . .
O1 Zn1 O6 103.12(16) . 176_665
O9 Zn1 O6 98.22(12) . 176_665
O8 Zn1 O6 109.48(19) . 176_665
O1 Zn1 C21 105.66(13) . .
O9 Zn1 C21 27.62(12) . .
O8 Zn1 C21 99.17(16) . .
O6 Zn1 C21 124.95(13) 176_665 .
O7 Zn2 O5 126.80(17) . 176_665
O7 Zn2 O3 111.11(19) . 85_445
O5 Zn2 O3 112.74(17) 176_665 85_445
O7 Zn2 O2 100.6(2) . .
O5 Zn2 O2 105.59(18) 176_665 .
O3 Zn2 O2 93.04(18) 85_445 .
C7 O1 Zn1 125.7(4) . .
C7 O2 Zn2 146.9(4) . .
C8 O3 Zn2 121.2(4) . 85_445
C9 O5 Zn2 132.7(3) . 179_655
C9 O6 Zn1 134.7(4) . 179_655
C6 C1 C2 122.7(5) . .
C6 C1 C7 119.6(4) . .
C2 C1 C7 117.6(5) . .
C3 C2 C1 117.6(5) . .
C2 C3 C4 121.9(4) . .
C2 C3 C8 119.7(5) . .
C4 C3 C8 118.3(6) . .
C3 C4 C5 118.7(5) . .
C6 C5 C4 118.1(5) . .
C6 C5 C9 122.0(4) . .
C4 C5 C9 119.8(5) . .
C1 C6 C5 120.8(4) . .
O2 C7 O1 123.6(7) . .
O2 C7 C1 117.5(4) . .
O1 C7 C1 118.9(5) . .
O4 C8 O3 121.3(5) . .
O4 C8 C3 121.5(7) . .
O3 C8 C3 117.2(7) . .
O6 C9 O5 127.1(5) . .
O6 C9 C5 116.1(5) . .
O5 C9 C5 116.7(4) . .
C16 O7 Zn2 124.4(4) . .
C16 O8 Zn1 138.9(4) . .
C11 C10 C15 118.1(7) . .
C11 C10 C16 119.5(6) . .
C15 C10 C16 122.2(6) . .
C12 C11 C10 118.2(7) . .
C11 C12 C13 122.3(8) . .
C12 C13 C14 121.0(8) . .
C12 C13 C17 124.0(8) . .
C14 C13 C17 114.0(9) . .
C15 C14 C13 115.8(8) . .
C14 C15 C10 123.6(7) . .
O7 C16 O8 123.4(7) . .
O7 C16 C10 119.3(6) . .
O8 C16 C10 117.2(5) . .
C18 C17 C18 117.2(12) . 30_554
C18 C17 C13 123.8(15) . .
C18 C17 C13 118.9(12) 30_554 .
C21 O9 Zn1 106.0(2) . .
C17 C18 C17 122.6(12) . 84_544
C20 C19 C20 118.9(3) . 11
C20 C19 C21 118.3(3) . .
C20 C19 C21 122.5(3) 11 .
C19 C20 C19 121.1(3) . 8_545
O9 C21 O10 125.7(3) . .
O9 C21 C19 115.1(3) . .
O10 C21 C19 119.1(3) . .
O9 C21 Zn1 46.35(17) . .
O10 C21 Zn1 79.7(2) . .
C19 C21 Zn1 161.2(3) . .

loop_
_geom_bond_atom_site_label_1
_geom_bond_atom_site_label_2
_geom_bond_distance
_geom_bond_site_symmetry_2
Zn1 O1 1.911(3) .
Zn1 O9 1.944(2) .
Zn1 O8 1.949(5) .
Zn1 O6 1.981(3) 176_665
Zn1 C21 2.582(4) .
Zn2 O7 1.893(5) .
Zn2 O5 1.907(4) 176_665
Zn2 O3 1.918(3) 85_445
Zn2 O2 1.985(4) .
O1 C7 1.272(5) .
O2 C7 1.233(6) .
O3 C8 1.225(8) .
O3 Zn2 1.918(3) 85_445
O4 C8 1.177(8) .
O5 C9 1.272(6) .
O5 Zn2 1.907(4) 179_655
O6 C9 1.218(5) .
O6 Zn1 1.982(3) 179_655
C1 C6 1.330(6) .
C1 C2 1.403(6) .
C1 C7 1.521(8) .
C2 C3 1.354(7) .
C3 C4 1.388(7) .
C3 C8 1.491(7) .
C4 C5 1.432(6) .
C5 C6 1.381(7) .
C5 C9 1.465(7) .
O7 C16 1.225(6) .
O8 C16 1.249(7) .
C10 C11 1.375(8) .
C10 C15 1.392(9) .
C10 C16 1.451(9) .
C11 C12 1.348(10) .
C12 C13 1.361(10) .
C13 C14 1.386(11) .
C13 C17 1.572(12) .
C14 C15 1.351(10) .
C17 C18 1.308(11) .
C17 C18 1.354(11) 30_554
O9 C21 1.245(5) .
O10 C21 1.252(5) .
C18 C17 1.354(11) 84_544
C19 C20 1.377(4) .
C19 C20 1.381(4) 11
C19 C21 1.524(4) .
C20 C19 1.381(4) 8_545

loop_
_platon_squeeze_void_nr
_platon_squeeze_void_average_x
_platon_squeeze_void_average_y
_platon_squeeze_void_average_z
_platon_squeeze_void_volume
_platon_squeeze_void_count_electrons
_platon_squeeze_void_content
1 -0.003 0.000 0.001 170143 23812 ' '
